data_7150788
loop_
_publ_author_name
'Maag, Roman'
'Northrop, Brian H.'
'Butterfield, Anna'
'Linden, Anthony'
'Zerbe, Oliver'
'Lee, Young Min'
'Chi, Ki-Whan'
'Stang, Peter J.'
'Siegel, Jay S.'

_publ_section_title
;
 Synthesis and X-ray structural analysis of platinum and
 ethynyl-platinum corannulenes: supramolecular tectons
;
_journal_issue 23
_journal_name_full 'Organic &amp; Biomolecular Chemistry'
_journal_page_first 4881
_journal_page_last 4885
_journal_paper_doi 10.1039/b916020e
_journal_volume 7
_journal_year 2009
_chemical_formula_moiety 'C50 H72 I2 P4 Pt2, 1.5( C H Cl3)'
_chemical_formula_sum 'C51.5 H73.5 Cl4.5 I2 P4 Pt2'
_chemical_formula_weight 1619.89
_chemical_name_systematic
;
?
;
_space_group_IT_number 14
_symmetry_cell_setting monoclinic
_symmetry_Int_Tables_number 14
_symmetry_space_group_name_Hall '-P 2yn'
_symmetry_space_group_name_H-M 'P 1 21/n 1'
_atom_sites_solution_hydrogens geom
_atom_sites_solution_primary direct
_atom_sites_solution_secondary difmap
_audit_creation_date 09-03-05
_audit_creation_method SHELXL-97
_cell_angle_alpha 90.00
_cell_angle_beta 115.2373(6)
_cell_angle_gamma 90.00
_cell_formula_units_Z 4
_cell_length_a 20.7278(2)
_cell_length_b 14.8192(1)
_cell_length_c 22.0662(2)
_cell_measurement_reflns_used 120279
_cell_measurement_temperature 160(1)
_cell_measurement_theta_max 27.5
_cell_measurement_theta_min 2.0
_cell_volume 6131.09(10)
_computing_cell_refinement 'DENZO-SMN (Otwinowski & Minor, 1997)'
_computing_data_collection 'COLLECT (Nonius, 2000)'
_computing_data_reduction 'DENZO-SMN and SCALEPACK (Otwinowski & Minor, 1997)'
_computing_molecular_graphics 'ORTEPII (Johnson, 1976)'
_computing_publication_material 'SHELXL97 and PLATON (Spek, 2006)'
_computing_structure_refinement 'SHELXL97 (Sheldrick, 1997)'
_computing_structure_solution 'SIR92 (Altomare et al., 1994)'
_diffrn_ambient_temperature 160(1)
_diffrn_detector '65 mm CCD camera on \k goniostat'
_diffrn_detector_area_resol_mean 9
_diffrn_measured_fraction_theta_full 0.997
_diffrn_measured_fraction_theta_max 0.997
_diffrn_measurement_device_type 'Nonius KappaCCD area-detector diffractometer'
_diffrn_measurement_method '\f and \w scans with \k offsets'
_diffrn_radiation_monochromator 'horizontally mounted graphite crystal'
_diffrn_radiation_source 'Nonius FR590 sealed tube generator'
_diffrn_radiation_type 'Mo K\a'
_diffrn_radiation_wavelength 0.71073
_diffrn_reflns_av_R_equivalents 0.0766
_diffrn_reflns_av_sigmaI/netI 0.0309
_diffrn_reflns_limit_h_max 26
_diffrn_reflns_limit_h_min -26
_diffrn_reflns_limit_k_max 19
_diffrn_reflns_limit_k_min -19
_diffrn_reflns_limit_l_max 28
_diffrn_reflns_limit_l_min -27
_diffrn_reflns_number 141083
_diffrn_reflns_theta_full 27.48
_diffrn_reflns_theta_max 27.48
_diffrn_reflns_theta_min 2.25
_diffrn_standards_decay_% 0
_diffrn_standards_number 0
_exptl_absorpt_coefficient_mu 5.877
_exptl_absorpt_correction_T_max 0.511
_exptl_absorpt_correction_T_min 0.260
_exptl_absorpt_correction_type multi-scan
_exptl_absorpt_process_details '(Blessing, 1995)'
_exptl_crystal_colour red
_exptl_crystal_density_diffrn 1.755
_exptl_crystal_density_method 'not measured'
_exptl_crystal_description prism
_exptl_crystal_F_000 3124
_exptl_crystal_size_max 0.30
_exptl_crystal_size_mid 0.20
_exptl_crystal_size_min 0.12
_refine_diff_density_max 12.493
_refine_diff_density_min -4.104
_refine_diff_density_rms 0.261
_refine_ls_extinction_method none
_refine_ls_goodness_of_fit_ref 1.059
_refine_ls_hydrogen_treatment constr
_refine_ls_matrix_type full
_refine_ls_number_parameters 557
_refine_ls_number_reflns 14009
_refine_ls_number_restraints 126
_refine_ls_restrained_S_all 1.056
_refine_ls_R_factor_all 0.0884
_refine_ls_R_factor_gt 0.0782
_refine_ls_shift/su_max 0.003
_refine_ls_shift/su_mean 0.000
_refine_ls_structure_factor_coef Fsqd
_refine_ls_weighting_details 'w=1/[\s^2^(Fo^2^)+(0.1214P)^2^+88.0201P] where P=(Fo^2^+2Fc^2^)/3'
_refine_ls_weighting_scheme calc
_refine_ls_wR_factor_gt 0.2167
_refine_ls_wR_factor_ref 0.2250
_reflns_number_gt 11811
_reflns_number_total 14009
_reflns_threshold_expression 'I > 2\s(I)'
_cod_data_source_file b916020e.txt
_cod_data_source_block 9
_cod_original_cell_volume 6131.09(9)
_cod_original_formula_sum 'C51.50 H73.50 Cl4.50 I2 P4 Pt2'
_cod_database_code 7150788

loop_
_symmetry_equiv_pos_as_xyz
'x, y, z'
'-x+1/2, y+1/2, -z+1/2'
'-x, -y, -z'
'x-1/2, -y-1/2, z-1/2'

loop_
_atom_site_label
_atom_site_type_symbol
_atom_site_fract_x
_atom_site_fract_y
_atom_site_fract_z
_atom_site_U_iso_or_equiv
_atom_site_adp_type
_atom_site_occupancy
_atom_site_symmetry_multiplicity
_atom_site_calc_flag
_atom_site_refinement_flags
_atom_site_disorder_assembly
_atom_site_disorder_group
Pt1 Pt -0.185129(19) 0.73331(3) 0.43196(2) 0.03582(13) Uani 1 1 d . . .
Pt2 Pt 0.59930(2) 0.59093(3) 0.66132(3) 0.04733(15) Uani 1 1 d . A .
I1 I -0.32609(4) 0.73616(5) 0.38523(5) 0.0551(2) Uani 1 1 d . . .
I2 I 0.70893(6) 0.49286(8) 0.66966(8) 0.0865(4) Uani 1 1 d . . .
P1 P -0.18465(14) 0.89118(18) 0.42786(14) 0.0399(6) Uani 1 1 d D . .
P2 P -0.18361(13) 0.57776(18) 0.44337(13) 0.0363(5) Uani 1 1 d D . .
P3 P 0.53940(17) 0.4620(2) 0.67085(18) 0.0554(8) Uani 1 1 d D . .
P4 P 0.6544(2) 0.7208(3) 0.6493(2) 0.0637(9) Uani 1 1 d D . .
C1 C 0.2186(5) 0.7812(6) 0.5069(5) 0.034(2) Uani 1 1 d . . .
C2 C 0.2857(5) 0.7963(7) 0.5636(5) 0.0329(18) Uani 1 1 d . . .
C3 C 0.2710(5) 0.8263(6) 0.6181(5) 0.0308(18) Uani 1 1 d . . .
C4 C 0.1961(5) 0.8286(6) 0.5957(5) 0.0313(18) Uani 1 1 d . . .
C5 C 0.1646(5) 0.8030(6) 0.5280(5) 0.0325(19) Uani 1 1 d . . .
C6 C 0.2114(6) 0.7207(7) 0.4582(5) 0.038(2) Uani 1 1 d . . .
C7 C 0.2759(7) 0.6819(8) 0.4619(5) 0.046(2) Uani 1 1 d . . .
H7 H 0.2741 0.6449 0.4260 0.055 Uiso 1 1 calc R . .
C8 C 0.3410(6) 0.6963(8) 0.5158(6) 0.047(2) Uani 1 1 d . . .
H8 H 0.3828 0.6708 0.5153 0.056 Uiso 1 1 calc R . .
C9 C 0.3471(5) 0.7496(7) 0.5736(5) 0.035(2) Uani 1 1 d . . .
C10 C 0.4015(5) 0.7496(7) 0.6407(6) 0.038(2) Uani 1 1 d . . .
C11 C 0.3889(5) 0.7794(7) 0.6949(5) 0.038(2) Uani 1 1 d . . .
C12 C 0.3181(5) 0.8138(6) 0.6843(5) 0.0332(19) Uani 1 1 d . . .
C13 C 0.2856(5) 0.8204(6) 0.7301(5) 0.036(2) Uani 1 1 d . . .
H13 H 0.3156 0.8235 0.7768 0.043 Uiso 1 1 calc R . .
C14 C 0.2135(5) 0.8223(7) 0.7094(5) 0.036(2) Uani 1 1 d . . .
H14 H 0.1948 0.8243 0.7420 0.043 Uiso 1 1 calc R . .
C15 C 0.1635(5) 0.8213(6) 0.6375(5) 0.036(2) Uani 1 1 d . . .
C16 C 0.0893(5) 0.7943(7) 0.6065(5) 0.038(2) Uani 1 1 d . . .
C17 C 0.0562(5) 0.7688(6) 0.5388(5) 0.038(2) Uani 1 1 d . . .
C18 C 0.0973(5) 0.7658(6) 0.4989(5) 0.036(2) Uani 1 1 d . . .
C19 C 0.0844(6) 0.7128(8) 0.4395(5) 0.046(2) Uani 1 1 d . . .
H19 H 0.0373 0.6926 0.4126 0.055 Uiso 1 1 calc R . .
C20 C 0.1372(6) 0.6908(8) 0.4206(5) 0.045(2) Uani 1 1 d . . .
H20 H 0.1256 0.6549 0.3817 0.054 Uiso 1 1 calc R . .
C21 C 0.4453(6) 0.7716(9) 0.7656(6) 0.053(3) Uani 1 1 d . . .
H211 H 0.4321 0.7240 0.7890 0.079 Uiso 1 1 calc R . .
H212 H 0.4496 0.8292 0.7888 0.079 Uiso 1 1 calc R . .
H213 H 0.4911 0.7566 0.7650 0.079 Uiso 1 1 calc R . .
C22 C 0.0470(6) 0.7922(9) 0.6478(7) 0.055(3) Uani 1 1 d . . .
H221 H 0.0032 0.7573 0.6241 0.082 Uiso 1 1 calc R . .
H222 H 0.0348 0.8540 0.6548 0.082 Uiso 1 1 calc R . .
H223 H 0.0757 0.7640 0.6912 0.082 Uiso 1 1 calc R . .
C23 C -0.0997(5) 0.9459(8) 0.4472(7) 0.057(3) Uani 1 1 d DU . .
H231 H -0.1047 1.0112 0.4537 0.069 Uiso 1 1 calc R . .
H232 H -0.0638 0.9214 0.4900 0.069 Uiso 1 1 calc R . .
C24 C -0.0717(7) 0.9345(9) 0.3939(7) 0.063(3) Uani 1 1 d DU . .
H241 H -0.0662 0.8702 0.3870 0.095 Uiso 1 1 calc R . .
H242 H -0.0253 0.9646 0.4088 0.095 Uiso 1 1 calc R . .
H243 H -0.1055 0.9616 0.3518 0.095 Uiso 1 1 calc R . .
C25 C -0.2486(6) 0.9419(7) 0.3506(4) 0.050(2) Uani 1 1 d DU . .
H251 H -0.2962 0.9402 0.3510 0.060 Uiso 1 1 calc R . .
H252 H -0.2357 1.0062 0.3503 0.060 Uiso 1 1 calc R . .
C26 C -0.2546(8) 0.8983(9) 0.2858(6) 0.062(3) Uani 1 1 d DU . .
H261 H -0.2077 0.8983 0.2850 0.093 Uiso 1 1 calc R . .
H262 H -0.2884 0.9325 0.2474 0.093 Uiso 1 1 calc R . .
H263 H -0.2714 0.8360 0.2835 0.093 Uiso 1 1 calc R . .
C27 C -0.2093(8) 0.9449(13) 0.4891(6) 0.079(4) Uani 1 1 d DU . .
H271 H -0.2194 1.0095 0.4771 0.095 Uiso 1 1 calc R . .
H272 H -0.2539 0.9170 0.4862 0.095 Uiso 1 1 calc R . .
C28 C -0.1528(9) 0.9385(15) 0.5612(7) 0.087(4) Uani 1 1 d DU . .
H281 H -0.1364 0.8759 0.5713 0.131 Uiso 1 1 calc R . .
H282 H -0.1734 0.9578 0.5917 0.131 Uiso 1 1 calc R . .
H283 H -0.1124 0.9775 0.5671 0.131 Uiso 1 1 calc R . .
C29 C -0.2515(5) 0.5161(6) 0.3727(5) 0.047(2) Uani 1 1 d DU . .
H291 H -0.2992 0.5373 0.3666 0.056 Uiso 1 1 calc R . .
H292 H -0.2460 0.5317 0.3315 0.056 Uiso 1 1 calc R . .
C30 C -0.2492(7) 0.4133(7) 0.3797(6) 0.050(2) Uani 1 1 d DU . .
H301 H -0.1994 0.3930 0.3998 0.075 Uiso 1 1 calc R . .
H302 H -0.2744 0.3857 0.3354 0.075 Uiso 1 1 calc R . .
H303 H -0.2722 0.3954 0.4085 0.075 Uiso 1 1 calc R . .
C31 C -0.0999(5) 0.5213(8) 0.4560(5) 0.050(2) Uani 1 1 d DU . .
H311 H -0.0600 0.5494 0.4946 0.060 Uiso 1 1 calc R . .
H312 H -0.1025 0.4571 0.4670 0.060 Uiso 1 1 calc R . .
C32 C -0.0844(6) 0.5272(10) 0.3943(5) 0.054(2) Uani 1 1 d DU . .
H321 H -0.1244 0.5013 0.3556 0.082 Uiso 1 1 calc R . .
H322 H -0.0408 0.4936 0.4025 0.082 Uiso 1 1 calc R . .
H323 H -0.0781 0.5906 0.3852 0.082 Uiso 1 1 calc R . .
C33 C -0.1990(6) 0.5467(8) 0.5168(4) 0.053(2) Uani 1 1 d DU . .
H331 H -0.2464 0.5698 0.5103 0.064 Uiso 1 1 calc R . .
H332 H -0.2005 0.4801 0.5193 0.064 Uiso 1 1 calc R . .
C34 C -0.1429(7) 0.5824(10) 0.5835(6) 0.062(3) Uani 1 1 d DU . .
H341 H -0.0991 0.5468 0.5970 0.093 Uiso 1 1 calc R . .
H342 H -0.1610 0.5774 0.6178 0.093 Uiso 1 1 calc R . .
H343 H -0.1327 0.6458 0.5783 0.093 Uiso 1 1 calc R . .
C35 C -0.0815(6) 0.7368(7) 0.4756(6) 0.041(2) Uani 1 1 d . . .
C36 C -0.0173(6) 0.7452(7) 0.5069(6) 0.047(3) Uani 1 1 d . . .
C37 C 0.4645(9) 0.4823(14) 0.6913(10) 0.105(6) Uani 1 1 d DU . .
H371 H 0.4318 0.5275 0.6603 0.126 Uiso 1 1 calc R . .
H372 H 0.4376 0.4257 0.6873 0.126 Uiso 1 1 calc R . .
C38 C 0.4950(13) 0.5176(15) 0.7640(11) 0.114(6) Uani 1 1 d DU . .
H381 H 0.5300 0.4745 0.7937 0.171 Uiso 1 1 calc R . .
H382 H 0.4562 0.5247 0.7778 0.171 Uiso 1 1 calc R . .
H383 H 0.5181 0.5761 0.7665 0.171 Uiso 1 1 calc R . .
C39 C 0.5929(9) 0.3758(11) 0.7293(11) 0.103(5) Uani 1 1 d DU . .
H391 H 0.6283 0.3534 0.7137 0.124 Uiso 1 1 calc R . .
H392 H 0.6198 0.4049 0.7733 0.124 Uiso 1 1 calc R . .
C40 C 0.5535(11) 0.2934(13) 0.7400(13) 0.104(5) Uani 1 1 d DU . .
H401 H 0.5117 0.3139 0.7461 0.155 Uiso 1 1 calc R . .
H402 H 0.5856 0.2603 0.7800 0.155 Uiso 1 1 calc R . .
H403 H 0.5382 0.2537 0.7008 0.155 Uiso 1 1 calc R . .
C41 C 0.4966(12) 0.4037(12) 0.5910(7) 0.111(6) Uani 1 1 d DU . .
H411 H 0.5333 0.3863 0.5755 0.133 Uiso 1 1 calc R . .
H412 H 0.4741 0.3477 0.5972 0.133 Uiso 1 1 calc R . .
C42 C 0.4395(11) 0.4626(13) 0.5369(9) 0.113(6) Uani 1 1 d DU . .
H421 H 0.3957 0.4619 0.5436 0.170 Uiso 1 1 calc R . .
H422 H 0.4296 0.4386 0.4924 0.170 Uiso 1 1 calc R . .
H423 H 0.4571 0.5247 0.5405 0.170 Uiso 1 1 calc R . .
C43 C 0.5972(14) 0.8159(14) 0.6087(16) 0.162(11) Uani 1 1 d DU A .
H431 H 0.5660 0.8292 0.6313 0.194 Uiso 1 1 calc R . .
H432 H 0.6267 0.8699 0.6124 0.194 Uiso 1 1 calc R . .
C44 C 0.5512(16) 0.7944(18) 0.5345(16) 0.164(11) Uani 1 1 d DU . .
H441 H 0.5799 0.7618 0.5161 0.246 Uiso 1 1 calc R A .
H442 H 0.5337 0.8508 0.5096 0.246 Uiso 1 1 calc R . .
H443 H 0.5106 0.7570 0.5304 0.246 Uiso 1 1 calc R . .
C45 C 0.7024(12) 0.7088(14) 0.5977(12) 0.103(5) Uani 1 1 d DU A .
H451 H 0.7372 0.6590 0.6162 0.124 Uiso 1 1 calc R . .
H452 H 0.6680 0.6906 0.5522 0.124 Uiso 1 1 calc R . .
C46 C 0.7426(12) 0.7928(14) 0.5914(12) 0.103(5) Uani 1 1 d DU . .
H461 H 0.7094 0.8437 0.5752 0.154 Uiso 1 1 calc R A .
H462 H 0.7631 0.7806 0.5595 0.154 Uiso 1 1 calc R . .
H463 H 0.7809 0.8075 0.6352 0.154 Uiso 1 1 calc R . .
C47A C 0.734(3) 0.742(10) 0.7253(19) 0.121(11) Uani 0.27(4) 1 d PDU A 1
H471 H 0.7728 0.7067 0.7211 0.145 Uiso 0.27(4) 1 calc PR A 1
H472 H 0.7462 0.8062 0.7239 0.145 Uiso 0.27(4) 1 calc PR A 1
C48A C 0.741(6) 0.724(7) 0.797(3) 0.121(11) Uani 0.27(4) 1 d PDU A 1
H481 H 0.7099 0.7654 0.8061 0.182 Uiso 0.27(4) 1 calc PR A 1
H482 H 0.7909 0.7346 0.8289 0.182 Uiso 0.27(4) 1 calc PR A 1
H483 H 0.7280 0.6618 0.8001 0.182 Uiso 0.27(4) 1 calc PR A 1
C47B C 0.7161(16) 0.765(3) 0.7300(10) 0.120(11) Uani 0.73(4) 1 d PDU A 2
H473 H 0.7563 0.7220 0.7516 0.144 Uiso 0.73(4) 1 calc PR A 2
H474 H 0.7356 0.8232 0.7242 0.144 Uiso 0.73(4) 1 calc PR A 2
C48B C 0.675(2) 0.777(3) 0.7736(13) 0.122(11) Uani 0.73(4) 1 d PDU A 2
H484 H 0.6304 0.8081 0.7479 0.182 Uiso 0.73(4) 1 calc PR A 2
H485 H 0.7045 0.8120 0.8135 0.182 Uiso 0.73(4) 1 calc PR A 2
H486 H 0.6656 0.7172 0.7874 0.182 Uiso 0.73(4) 1 calc PR A 2
C49 C 0.5195(6) 0.6638(8) 0.6565(7) 0.049(3) Uani 1 1 d . . .
C50 C 0.4676(6) 0.7061(8) 0.6521(6) 0.048(3) Uani 1 1 d . A .

loop_
_atom_site_aniso_label
_atom_site_aniso_U_11
_atom_site_aniso_U_22
_atom_site_aniso_U_33
_atom_site_aniso_U_23
_atom_site_aniso_U_13
_atom_site_aniso_U_12
Pt1 0.02480(19) 0.0286(2) 0.0472(2) 0.00941(14) 0.00871(15) -0.00147(13)
Pt2 0.0337(2) 0.0437(3) 0.0699(3) -0.00400(19) 0.0271(2) 0.00002(16)
I1 0.0301(3) 0.0382(4) 0.0860(6) 0.0083(3) 0.0143(4) -0.0019(3)
I2 0.0759(7) 0.0614(6) 0.1531(11) 0.0143(6) 0.0785(8) 0.0199(5)
P1 0.0383(13) 0.0270(12) 0.0494(14) 0.0022(10) 0.0138(11) -0.0023(10)
P2 0.0319(12) 0.0308(12) 0.0412(13) 0.0089(10) 0.0109(10) -0.0001(9)
P3 0.0437(16) 0.0550(19) 0.069(2) -0.0022(15) 0.0258(15) -0.0056(14)
P4 0.0496(18) 0.0519(19) 0.101(3) -0.0034(18) 0.043(2) -0.0051(15)
C1 0.039(5) 0.026(4) 0.035(5) 0.013(4) 0.013(4) 0.002(4)
C2 0.028(4) 0.033(5) 0.038(5) 0.005(4) 0.014(4) 0.000(4)
C3 0.028(4) 0.018(4) 0.044(5) -0.001(3) 0.013(4) -0.005(3)
C4 0.032(4) 0.015(4) 0.040(5) 0.003(3) 0.009(4) 0.000(3)
C5 0.029(4) 0.020(4) 0.044(5) 0.008(3) 0.011(4) 0.003(3)
C6 0.045(5) 0.038(5) 0.030(4) 0.005(4) 0.013(4) -0.003(4)
C7 0.060(7) 0.045(6) 0.040(5) -0.002(4) 0.027(5) -0.003(5)
C8 0.050(6) 0.042(6) 0.059(7) 0.001(5) 0.032(5) 0.001(5)
C9 0.032(5) 0.032(5) 0.042(5) 0.002(4) 0.017(4) -0.002(4)
C10 0.026(4) 0.029(5) 0.053(6) 0.001(4) 0.011(4) 0.001(4)
C11 0.030(5) 0.030(5) 0.048(5) -0.001(4) 0.010(4) -0.004(4)
C12 0.033(4) 0.022(4) 0.040(5) -0.006(3) 0.011(4) -0.007(3)
C13 0.039(5) 0.028(4) 0.035(5) -0.005(4) 0.010(4) 0.000(4)
C14 0.039(5) 0.029(5) 0.039(5) -0.003(4) 0.015(4) 0.002(4)
C15 0.032(5) 0.019(4) 0.056(6) -0.005(4) 0.020(4) -0.001(3)
C16 0.028(4) 0.028(5) 0.050(6) 0.006(4) 0.010(4) 0.002(4)
C17 0.031(5) 0.028(5) 0.051(6) 0.009(4) 0.012(4) 0.001(4)
C18 0.029(4) 0.029(5) 0.041(5) 0.009(4) 0.005(4) 0.005(4)
C19 0.042(6) 0.039(5) 0.042(5) 0.002(4) 0.003(4) -0.004(4)
C20 0.056(6) 0.039(6) 0.034(5) -0.003(4) 0.013(5) -0.006(5)
C21 0.032(5) 0.064(8) 0.040(6) -0.006(5) -0.005(4) 0.006(5)
C22 0.040(6) 0.056(7) 0.077(8) -0.002(6) 0.033(6) -0.006(5)
C23 0.050(5) 0.036(5) 0.084(7) -0.003(5) 0.027(5) -0.004(4)
C24 0.054(5) 0.045(5) 0.087(7) 0.000(5) 0.027(5) -0.006(4)
C25 0.061(6) 0.032(4) 0.050(5) 0.003(4) 0.018(4) 0.000(4)
C26 0.072(6) 0.042(5) 0.056(5) 0.003(4) 0.011(5) -0.002(5)
C27 0.082(8) 0.103(10) 0.056(6) 0.003(6) 0.033(6) 0.010(8)
C28 0.088(9) 0.110(10) 0.059(6) 0.003(7) 0.027(6) 0.008(8)
C29 0.043(5) 0.039(5) 0.054(5) 0.000(4) 0.016(4) -0.006(4)
C30 0.049(5) 0.041(5) 0.055(5) 0.000(4) 0.017(4) -0.007(4)
C31 0.036(4) 0.051(5) 0.055(5) 0.005(4) 0.014(4) 0.007(4)
C32 0.039(4) 0.060(6) 0.058(5) 0.005(4) 0.015(4) 0.003(4)
C33 0.057(6) 0.048(5) 0.054(5) 0.014(4) 0.023(5) 0.001(5)
C34 0.064(6) 0.060(6) 0.058(5) 0.010(5) 0.021(5) 0.000(5)
C35 0.033(5) 0.037(5) 0.049(6) 0.013(4) 0.014(4) 0.002(4)
C36 0.043(6) 0.032(5) 0.063(7) 0.011(5) 0.019(5) 0.001(4)
C37 0.138(14) 0.077(9) 0.159(15) 0.002(9) 0.119(13) -0.004(9)
C38 0.147(14) 0.082(9) 0.162(15) 0.002(10) 0.113(14) -0.001(9)
C39 0.087(10) 0.072(9) 0.152(14) 0.027(9) 0.051(10) -0.008(8)
C40 0.088(10) 0.072(9) 0.152(14) 0.028(9) 0.052(10) -0.007(8)
C41 0.114(12) 0.094(11) 0.079(9) -0.015(8) -0.002(8) -0.043(9)
C42 0.113(12) 0.096(11) 0.082(9) -0.014(8) -0.005(8) -0.042(9)
C43 0.118(17) 0.096(13) 0.25(3) 0.071(19) 0.061(16) 0.015(13)
C44 0.120(17) 0.099(14) 0.25(3) 0.073(19) 0.059(16) 0.015(13)
C45 0.107(11) 0.094(10) 0.133(13) 0.003(9) 0.075(10) -0.025(9)
C46 0.107(11) 0.093(10) 0.133(13) 0.003(9) 0.076(10) -0.026(9)
C47A 0.15(2) 0.15(2) 0.055(9) -0.026(10) 0.034(11) -0.079(18)
C48A 0.15(2) 0.15(2) 0.057(8) -0.027(10) 0.034(11) -0.079(18)
C47B 0.15(2) 0.15(2) 0.055(8) -0.026(10) 0.035(10) -0.079(18)
C48B 0.15(2) 0.15(2) 0.057(8) -0.028(10) 0.034(10) -0.079(18)
C49 0.037(5) 0.037(6) 0.078(8) -0.004(5) 0.030(5) -0.003(4)
C50 0.034(5) 0.044(6) 0.067(7) -0.004(5) 0.021(5) -0.002(5)

loop_
_atom_type_symbol
_atom_type_description
_atom_type_number_in_cell
_atom_type_scat_dispersion_real
_atom_type_scat_dispersion_imag
_atom_type_scat_source
C C 206 0.0033 0.0016
; International Tables for Crystallography (1992).
Vol. C, Tables 4.2.6.8 and 6.1.1.4
;
H H 294 0.0000 0.0000
; International Tables for Crystallography (1992).
Vol. C, Tables 4.2.6.8 and 6.1.1.4
;
Cl Cl 18 -0.4742 1.8119
; International Tables for Crystallography (1992).
Vol. C, Tables 4.2.6.8 and 6.1.1.4
;
I I 8 0.1023 0.0942
; International Tables for Crystallography (1992).
Vol. C, Tables 4.2.6.8 and 6.1.1.4
;
P P 16 -1.7033 8.3905
; International Tables for Crystallography (1992).
Vol. C, Tables 4.2.6.8 and 6.1.1.4
;
Pt Pt 8 0.1484 0.1585
; International Tables for Crystallography (1992).
Vol. C, Tables 4.2.6.8 and 6.1.1.4
;

loop_
_geom_angle_atom_site_label_1
_geom_angle_atom_site_label_2
_geom_angle_atom_site_label_3
_geom_angle
_geom_angle_site_symmetry_1
_geom_angle_site_symmetry_3
_geom_angle_publ_flag
C35 Pt1 P2 90.7(3) . . ?
C35 Pt1 P1 88.3(3) . . ?
P2 Pt1 P1 176.29(10) . . ?
C35 Pt1 I1 173.5(4) . . ?
P2 Pt1 I1 91.13(6) . . ?
P1 Pt1 I1 89.49(7) . . ?
C49 Pt2 P4 88.9(3) . . ?
C49 Pt2 P3 89.3(3) . . ?
P4 Pt2 P3 177.80(14) . . ?
C49 Pt2 I2 179.2(4) . . ?
P4 Pt2 I2 90.81(9) . . ?
P3 Pt2 I2 91.05(9) . . ?
C23 P1 C25 106.4(6) . . ?
C23 P1 C27 100.5(7) . . ?
C25 P1 C27 101.0(6) . . ?
C23 P1 Pt1 117.2(4) . . ?
C25 P1 Pt1 115.9(4) . . ?
C27 P1 Pt1 113.7(7) . . ?
C31 P2 C29 103.6(6) . . ?
C31 P2 C33 105.1(5) . . ?
C29 P2 C33 105.4(5) . . ?
C31 P2 Pt1 115.9(4) . . ?
C29 P2 Pt1 115.6(3) . . ?
C33 P2 Pt1 110.2(4) . . ?
C37 P3 C39 105.5(10) . . ?
C37 P3 C41 101.8(10) . . ?
C39 P3 C41 104.5(10) . . ?
C37 P3 Pt2 115.5(7) . . ?
C39 P3 Pt2 116.8(6) . . ?
C41 P3 Pt2 111.1(7) . . ?
C43 P4 C47B 104.3(19) . . ?
C43 P4 C47A 118(5) . . ?
C43 P4 C45 100.7(14) . . ?
C47B P4 C45 107.7(12) . . ?
C47A P4 C45 94(3) . . ?
C43 P4 Pt2 117.0(10) . . ?
C47B P4 Pt2 111.2(14) . . ?
C47A P4 Pt2 110(4) . . ?
C45 P4 Pt2 114.9(6) . . ?
C6 C1 C5 125.0(10) . . ?
C6 C1 C2 122.0(9) . . ?
C5 C1 C2 106.6(8) . . ?
C9 C2 C3 122.2(9) . . ?
C9 C2 C1 123.1(9) . . ?
C3 C2 C1 107.8(8) . . ?
C12 C3 C4 123.3(9) . . ?
C12 C3 C2 122.6(9) . . ?
C4 C3 C2 107.9(8) . . ?
C15 C4 C5 124.2(9) . . ?
C15 C4 C3 123.2(9) . . ?
C5 C4 C3 108.0(9) . . ?
C18 C5 C4 121.5(9) . . ?
C18 C5 C1 122.6(9) . . ?
C4 C5 C1 109.7(8) . . ?
C1 C6 C7 116.0(10) . . ?
C1 C6 C20 112.3(10) . . ?
C7 C6 C20 129.9(10) . . ?
C8 C7 C6 122.2(10) . . ?
C8 C7 H7 118.9 . . ?
C6 C7 H7 118.9 . . ?
C7 C8 C9 121.7(10) . . ?
C7 C8 H8 119.1 . . ?
C9 C8 H8 119.1 . . ?
C2 C9 C10 115.6(9) . . ?
C2 C9 C8 113.6(9) . . ?
C10 C9 C8 129.9(10) . . ?
C11 C10 C9 122.3(9) . . ?
C11 C10 C50 120.2(10) . . ?
C9 C10 C50 117.0(10) . . ?
C10 C11 C12 120.5(9) . . ?
C10 C11 C21 121.1(10) . . ?
C12 C11 C21 118.3(10) . . ?
C3 C12 C13 113.8(9) . . ?
C3 C12 C11 115.0(9) . . ?
C13 C12 C11 130.1(9) . . ?
C14 C13 C12 122.7(9) . . ?
C14 C13 H13 118.7 . . ?
C12 C13 H13 118.7 . . ?
C13 C14 C15 121.7(9) . . ?
C13 C14 H14 119.2 . . ?
C15 C14 H14 119.2 . . ?
C4 C15 C16 115.8(9) . . ?
C4 C15 C14 113.9(9) . . ?
C16 C15 C14 128.8(9) . . ?
C17 C16 C15 121.1(10) . . ?
C17 C16 C22 119.4(9) . . ?
C15 C16 C22 119.5(10) . . ?
C16 C17 C36 121.8(11) . . ?
C16 C17 C18 120.1(9) . . ?
C36 C17 C18 118.0(10) . . ?
C5 C18 C19 113.4(10) . . ?
C5 C18 C17 116.2(9) . . ?
C19 C18 C17 129.0(10) . . ?
C20 C19 C18 122.8(10) . . ?
C20 C19 H19 118.6 . . ?
C18 C19 H19 118.6 . . ?
C19 C20 C6 122.5(10) . . ?
C19 C20 H20 118.7 . . ?
C6 C20 H20 118.7 . . ?
C11 C21 H211 109.5 . . ?
C11 C21 H212 109.5 . . ?
H211 C21 H212 109.5 . . ?
C11 C21 H213 109.5 . . ?
H211 C21 H213 109.5 . . ?
H212 C21 H213 109.5 . . ?
C16 C22 H221 109.5 . . ?
C16 C22 H222 109.5 . . ?
H221 C22 H222 109.5 . . ?
C16 C22 H223 109.5 . . ?
H221 C22 H223 109.5 . . ?
H222 C22 H223 109.5 . . ?
C24 C23 P1 114.8(8) . . ?
C24 C23 H231 108.6 . . ?
P1 C23 H231 108.6 . . ?
C24 C23 H232 108.6 . . ?
P1 C23 H232 108.6 . . ?
H231 C23 H232 107.5 . . ?
C23 C24 H241 109.5 . . ?
C23 C24 H242 109.5 . . ?
H241 C24 H242 109.5 . . ?
C23 C24 H243 109.5 . . ?
H241 C24 H243 109.5 . . ?
H242 C24 H243 109.5 . . ?
C26 C25 P1 116.0(8) . . ?
C26 C25 H251 108.3 . . ?
P1 C25 H251 108.3 . . ?
C26 C25 H252 108.3 . . ?
P1 C25 H252 108.3 . . ?
H251 C25 H252 107.4 . . ?
C25 C26 H261 109.5 . . ?
C25 C26 H262 109.5 . . ?
H261 C26 H262 109.5 . . ?
C25 C26 H263 109.5 . . ?
H261 C26 H263 109.5 . . ?
H262 C26 H263 109.5 . . ?
C28 C27 P1 114.5(10) . . ?
C28 C27 H271 108.6 . . ?
P1 C27 H271 108.6 . . ?
C28 C27 H272 108.6 . . ?
P1 C27 H272 108.6 . . ?
H271 C27 H272 107.6 . . ?
C27 C28 H281 109.5 . . ?
C27 C28 H282 109.5 . . ?
H281 C28 H282 109.5 . . ?
C27 C28 H283 109.5 . . ?
H281 C28 H283 109.5 . . ?
H282 C28 H283 109.5 . . ?
C30 C29 P2 115.4(7) . . ?
C30 C29 H291 108.4 . . ?
P2 C29 H291 108.4 . . ?
C30 C29 H292 108.4 . . ?
P2 C29 H292 108.4 . . ?
H291 C29 H292 107.5 . . ?
C29 C30 H301 109.5 . . ?
C29 C30 H302 109.5 . . ?
H301 C30 H302 109.5 . . ?
C29 C30 H303 109.5 . . ?
H301 C30 H303 109.5 . . ?
H302 C30 H303 109.5 . . ?
C32 C31 P2 112.5(7) . . ?
C32 C31 H311 109.1 . . ?
P2 C31 H311 109.1 . . ?
C32 C31 H312 109.1 . . ?
P2 C31 H312 109.1 . . ?
H311 C31 H312 107.8 . . ?
C31 C32 H321 109.5 . . ?
C31 C32 H322 109.5 . . ?
H321 C32 H322 109.5 . . ?
C31 C32 H323 109.5 . . ?
H321 C32 H323 109.5 . . ?
H322 C32 H323 109.5 . . ?
C34 C33 P2 114.5(8) . . ?
C34 C33 H331 108.6 . . ?
P2 C33 H331 108.6 . . ?
C34 C33 H332 108.6 . . ?
P2 C33 H332 108.6 . . ?
H331 C33 H332 107.6 . . ?
C33 C34 H341 109.5 . . ?
C33 C34 H342 109.5 . . ?
H341 C34 H342 109.5 . . ?
C33 C34 H343 109.5 . . ?
H341 C34 H343 109.5 . . ?
H342 C34 H343 109.5 . . ?
C36 C35 Pt1 173.8(11) . . ?
C35 C36 C17 170.9(11) . . ?
C38 C37 P3 107.4(13) . . ?
C38 C37 H371 110.2 . . ?
P3 C37 H371 110.2 . . ?
C38 C37 H372 110.2 . . ?
P3 C37 H372 110.2 . . ?
H371 C37 H372 108.5 . . ?
C37 C38 H381 109.5 . . ?
C37 C38 H382 109.5 . . ?
H381 C38 H382 109.5 . . ?
C37 C38 H383 109.5 . . ?
H381 C38 H383 109.5 . . ?
H382 C38 H383 109.5 . . ?
C40 C39 P3 117.5(13) . . ?
C40 C39 H391 107.9 . . ?
P3 C39 H391 107.9 . . ?
C40 C39 H392 107.9 . . ?
P3 C39 H392 107.9 . . ?
H391 C39 H392 107.2 . . ?
C39 C40 H401 109.5 . . ?
C39 C40 H402 109.5 . . ?
H401 C40 H402 109.5 . . ?
C39 C40 H403 109.5 . . ?
H401 C40 H403 109.5 . . ?
H402 C40 H403 109.5 . . ?
C42 C41 P3 112.1(12) . . ?
C42 C41 H411 109.2 . . ?
P3 C41 H411 109.2 . . ?
C42 C41 H412 109.2 . . ?
P3 C41 H412 109.2 . . ?
H411 C41 H412 107.9 . . ?
C41 C42 H421 109.5 . . ?
C41 C42 H422 109.5 . . ?
H421 C42 H422 109.5 . . ?
C41 C42 H423 109.5 . . ?
H421 C42 H423 109.5 . . ?
H422 C42 H423 109.5 . . ?
C44 C43 P4 110.1(18) . . ?
C44 C43 H431 109.6 . . ?
P4 C43 H431 109.6 . . ?
C44 C43 H432 109.6 . . ?
P4 C43 H432 109.6 . . ?
H431 C43 H432 108.2 . . ?
C43 C44 H441 109.5 . . ?
C43 C44 H442 109.5 . . ?
H441 C44 H442 109.5 . . ?
C43 C44 H443 109.5 . . ?
H441 C44 H443 109.5 . . ?
H442 C44 H443 109.5 . . ?
C46 C45 P4 116.2(14) . . ?
C46 C45 H451 108.2 . . ?
P4 C45 H451 108.2 . . ?
C46 C45 H452 108.2 . . ?
P4 C45 H452 108.2 . . ?
H451 C45 H452 107.4 . . ?
C45 C46 H461 109.5 . . ?
C45 C46 H462 109.5 . . ?
H461 C46 H462 109.5 . . ?
C45 C46 H463 109.5 . . ?
H461 C46 H463 109.5 . . ?
H462 C46 H463 109.5 . . ?
C48A C47A P4 125(5) . . ?
C48A C47A H471 106.1 . . ?
P4 C47A H471 106.1 . . ?
C48A C47A H472 106.1 . . ?
P4 C47A H472 106.1 . . ?
H471 C47A H472 106.3 . . ?
C48B C47B P4 108.1(16) . . ?
C48B C47B H473 110.1 . . ?
P4 C47B H473 110.1 . . ?
C48B C47B H474 110.1 . . ?
P4 C47B H474 110.1 . . ?
H473 C47B H474 108.4 . . ?
C47B C48B H484 109.5 . . ?
C47B C48B H485 109.5 . . ?
H484 C48B H485 109.5 . . ?
C47B C48B H486 109.5 . . ?
H484 C48B H486 109.5 . . ?
H485 C48B H486 109.5 . . ?
C50 C49 Pt2 177.0(11) . . ?
C49 C50 C10 173.6(13) . . ?

loop_
_geom_bond_atom_site_label_1
_geom_bond_atom_site_label_2
_geom_bond_distance
_geom_bond_site_symmetry_2
_geom_bond_publ_flag
Pt1 C35 1.945(11) . ?
Pt1 P2 2.318(3) . ?
Pt1 P1 2.341(3) . ?
Pt1 I1 2.6519(8) . ?
Pt2 C49 1.940(11) . ?
Pt2 P4 2.310(4) . ?
Pt2 P3 2.336(3) . ?
Pt2 I2 2.6369(10) . ?
P1 C23 1.816(8) . ?
P1 C25 1.817(8) . ?
P1 C27 1.819(8) . ?
P2 C31 1.837(7) . ?
P2 C29 1.838(7) . ?
P2 C33 1.838(7) . ?
P3 C37 1.818(11) . ?
P3 C39 1.818(11) . ?
P3 C41 1.819(11) . ?
P4 C43 1.812(13) . ?
P4 C47B 1.813(13) . ?
P4 C47A 1.813(13) . ?
P4 C45 1.813(13) . ?
C1 C6 1.359(15) . ?
C1 C5 1.419(14) . ?
C1 C2 1.436(13) . ?
C2 C9 1.382(14) . ?
C2 C3 1.432(14) . ?
C3 C12 1.380(13) . ?
C3 C4 1.415(13) . ?
C4 C15 1.361(14) . ?
C4 C5 1.403(14) . ?
C5 C18 1.379(13) . ?
C6 C7 1.425(16) . ?
C6 C20 1.470(16) . ?
C7 C8 1.383(17) . ?
C7 H7 0.9500 . ?
C8 C9 1.459(15) . ?
C8 H8 0.9500 . ?
C9 C10 1.428(14) . ?
C10 C11 1.400(16) . ?
C10 C50 1.436(15) . ?
C11 C12 1.476(14) . ?
C11 C21 1.502(14) . ?
C12 C13 1.437(14) . ?
C13 C14 1.366(14) . ?
C13 H13 0.9500 . ?
C14 C15 1.478(14) . ?
C14 H14 0.9500 . ?
C15 C16 1.449(13) . ?
C16 C17 1.404(15) . ?
C16 C22 1.509(16) . ?
C17 C36 1.422(15) . ?
C17 C18 1.465(15) . ?
C18 C19 1.451(16) . ?
C19 C20 1.367(17) . ?
C19 H19 0.9500 . ?
C20 H20 0.9500 . ?
C21 H211 0.9800 . ?
C21 H212 0.9800 . ?
C21 H213 0.9800 . ?
C22 H221 0.9800 . ?
C22 H222 0.9800 . ?
C22 H223 0.9800 . ?
C23 C24 1.526(12) . ?
C23 H231 0.9900 . ?
C23 H232 0.9900 . ?
C24 H241 0.9800 . ?
C24 H242 0.9800 . ?
C24 H243 0.9800 . ?
C25 C26 1.526(12) . ?
C25 H251 0.9900 . ?
C25 H252 0.9900 . ?
C26 H261 0.9800 . ?
C26 H262 0.9800 . ?
C26 H263 0.9800 . ?
C27 C28 1.525(12) . ?
C27 H271 0.9900 . ?
C27 H272 0.9900 . ?
C28 H281 0.9800 . ?
C28 H282 0.9800 . ?
C28 H283 0.9800 . ?
C29 C30 1.530(10) . ?
C29 H291 0.9900 . ?
C29 H292 0.9900 . ?
C30 H301 0.9800 . ?
C30 H302 0.9800 . ?
C30 H303 0.9800 . ?
C31 C32 1.530(10) . ?
C31 H311 0.9900 . ?
C31 H312 0.9900 . ?
C32 H321 0.9800 . ?
C32 H322 0.9800 . ?
C32 H323 0.9800 . ?
C33 C34 1.529(10) . ?
C33 H331 0.9900 . ?
C33 H332 0.9900 . ?
C34 H341 0.9800 . ?
C34 H342 0.9800 . ?
C34 H343 0.9800 . ?
C35 C36 1.216(16) . ?
C37 C38 1.542(17) . ?
C37 H371 0.9900 . ?
C37 H372 0.9900 . ?
C38 H381 0.9800 . ?
C38 H382 0.9800 . ?
C38 H383 0.9800 . ?
C39 C40 1.543(16) . ?
C39 H391 0.9900 . ?
C39 H392 0.9900 . ?
C40 H401 0.9800 . ?
C40 H402 0.9800 . ?
C40 H403 0.9800 . ?
C41 C42 1.543(17) . ?
C41 H411 0.9900 . ?
C41 H412 0.9900 . ?
C42 H421 0.9800 . ?
C42 H422 0.9800 . ?
C42 H423 0.9800 . ?
C43 C44 1.537(19) . ?
C43 H431 0.9900 . ?
C43 H432 0.9900 . ?
C44 H441 0.9800 . ?
C44 H442 0.9800 . ?
C44 H443 0.9800 . ?
C45 C46 1.536(19) . ?
C45 H451 0.9900 . ?
C45 H452 0.9900 . ?
C46 H461 0.9800 . ?
C46 H462 0.9800 . ?
C46 H463 0.9800 . ?
C47A C48A 1.54(2) . ?
C47A H471 0.9900 . ?
C47A H472 0.9900 . ?
C48A H481 0.9800 . ?
C48A H482 0.9800 . ?
C48A H483 0.9800 . ?
C47B C48B 1.537(19) . ?
C47B H473 0.9900 . ?
C47B H474 0.9900 . ?
C48B H484 0.9800 . ?
C48B H485 0.9800 . ?
C48B H486 0.9800 . ?
C49 C50 1.213(16) . ?

loop_
_geom_torsion_atom_site_label_1
_geom_torsion_atom_site_label_2
_geom_torsion_atom_site_label_3
_geom_torsion_atom_site_label_4
_geom_torsion
_geom_torsion_site_symmetry_1
_geom_torsion_site_symmetry_2
_geom_torsion_site_symmetry_3
_geom_torsion_site_symmetry_4
_geom_torsion_publ_flag
C35 Pt1 P1 C23 11.9(6) . . . . ?
P2 Pt1 P1 C23 86.0(15) . . . . ?
I1 Pt1 P1 C23 -174.3(5) . . . . ?
C35 Pt1 P1 C25 138.8(6) . . . . ?
P2 Pt1 P1 C25 -147.1(14) . . . . ?
I1 Pt1 P1 C25 -47.3(5) . . . . ?
C35 Pt1 P1 C27 -104.7(6) . . . . ?
P2 Pt1 P1 C27 -30.6(16) . . . . ?
I1 Pt1 P1 C27 69.1(5) . . . . ?
C35 Pt1 P2 C31 -20.8(5) . . . . ?
P1 Pt1 P2 C31 -94.8(15) . . . . ?
I1 Pt1 P2 C31 165.5(4) . . . . ?
C35 Pt1 P2 C29 -142.3(6) . . . . ?
P1 Pt1 P2 C29 143.7(14) . . . . ?
I1 Pt1 P2 C29 44.0(5) . . . . ?
C35 Pt1 P2 C33 98.4(5) . . . . ?
P1 Pt1 P2 C33 24.3(15) . . . . ?
I1 Pt1 P2 C33 -75.4(4) . . . . ?
C49 Pt2 P3 C37 -15.1(9) . . . . ?
P4 Pt2 P3 C37 -49(4) . . . . ?
I2 Pt2 P3 C37 164.1(8) . . . . ?
C49 Pt2 P3 C39 -140.1(10) . . . . ?
P4 Pt2 P3 C39 -174(4) . . . . ?
I2 Pt2 P3 C39 39.1(10) . . . . ?
C49 Pt2 P3 C41 100.1(9) . . . . ?
P4 Pt2 P3 C41 67(4) . . . . ?
I2 Pt2 P3 C41 -80.6(8) . . . . ?
C49 Pt2 P4 C43 -24.0(13) . . . . ?
P3 Pt2 P4 C43 10(4) . . . . ?
I2 Pt2 P4 C43 156.8(13) . . . . ?
C49 Pt2 P4 C47B 95.6(16) . . . . ?
P3 Pt2 P4 C47B 129(4) . . . . ?
I2 Pt2 P4 C47B -83.6(15) . . . . ?
C49 Pt2 P4 C47A 114(4) . . . . ?
P3 Pt2 P4 C47A 148(5) . . . . ?
I2 Pt2 P4 C47A -65(4) . . . . ?
C49 Pt2 P4 C45 -141.7(10) . . . . ?
P3 Pt2 P4 C45 -108(4) . . . . ?
I2 Pt2 P4 C45 39.1(10) . . . . ?
C6 C1 C2 C9 -1.3(15) . . . . ?
C5 C1 C2 C9 151.7(9) . . . . ?
C6 C1 C2 C3 -152.7(9) . . . . ?
C5 C1 C2 C3 0.4(10) . . . . ?
C9 C2 C3 C12 2.4(14) . . . . ?
C1 C2 C3 C12 154.0(8) . . . . ?
C9 C2 C3 C4 -150.9(9) . . . . ?
C1 C2 C3 C4 0.8(10) . . . . ?
C12 C3 C4 C15 2.0(14) . . . . ?
C2 C3 C4 C15 155.0(9) . . . . ?
C12 C3 C4 C5 -154.7(8) . . . . ?
C2 C3 C4 C5 -1.7(10) . . . . ?
C15 C4 C5 C18 -1.5(14) . . . . ?
C3 C4 C5 C18 154.9(8) . . . . ?
C15 C4 C5 C1 -154.4(9) . . . . ?
C3 C4 C5 C1 2.0(10) . . . . ?
C6 C1 C5 C18 -2.0(14) . . . . ?
C2 C1 C5 C18 -154.0(9) . . . . ?
C6 C1 C5 C4 150.6(9) . . . . ?
C2 C1 C5 C4 -1.5(10) . . . . ?
C5 C1 C6 C7 -156.1(9) . . . . ?
C2 C1 C6 C7 -8.1(14) . . . . ?
C5 C1 C6 C20 10.1(14) . . . . ?
C2 C1 C6 C20 158.1(9) . . . . ?
C1 C6 C7 C8 7.5(15) . . . . ?
C20 C6 C7 C8 -155.7(11) . . . . ?
C6 C7 C8 C9 2.2(17) . . . . ?
C3 C2 C9 C10 -12.6(14) . . . . ?
C1 C2 C9 C10 -159.9(9) . . . . ?
C3 C2 C9 C8 158.0(9) . . . . ?
C1 C2 C9 C8 10.7(14) . . . . ?
C7 C8 C9 C2 -11.0(15) . . . . ?
C7 C8 C9 C10 157.8(11) . . . . ?
C2 C9 C10 C11 11.8(14) . . . . ?
C8 C9 C10 C11 -156.9(11) . . . . ?
C2 C9 C10 C50 -176.5(10) . . . . ?
C8 C9 C10 C50 14.8(16) . . . . ?
C9 C10 C11 C12 -1.0(15) . . . . ?
C50 C10 C11 C12 -172.4(9) . . . . ?
C9 C10 C11 C21 175.0(10) . . . . ?
C50 C10 C11 C21 3.6(16) . . . . ?
C4 C3 C12 C13 -11.2(13) . . . . ?
C2 C3 C12 C13 -160.4(8) . . . . ?
C4 C3 C12 C11 157.8(8) . . . . ?
C2 C3 C12 C11 8.6(13) . . . . ?
C10 C11 C12 C3 -9.2(13) . . . . ?
C21 C11 C12 C3 174.7(9) . . . . ?
C10 C11 C12 C13 157.6(10) . . . . ?
C21 C11 C12 C13 -18.5(15) . . . . ?
C3 C12 C13 C14 11.3(13) . . . . ?
C11 C12 C13 C14 -155.6(10) . . . . ?
C12 C13 C14 C15 -2.4(15) . . . . ?
C5 C4 C15 C16 -6.9(13) . . . . ?
C3 C4 C15 C16 -159.8(9) . . . . ?
C5 C4 C15 C14 160.2(8) . . . . ?
C3 C4 C15 C14 7.3(13) . . . . ?
C13 C14 C15 C4 -7.0(13) . . . . ?
C13 C14 C15 C16 158.0(10) . . . . ?
C4 C15 C16 C17 6.2(13) . . . . ?
C14 C15 C16 C17 -158.6(9) . . . . ?
C4 C15 C16 C22 -174.7(10) . . . . ?
C14 C15 C16 C22 20.5(15) . . . . ?
C15 C16 C17 C36 -177.7(9) . . . . ?
C22 C16 C17 C36 3.2(15) . . . . ?
C15 C16 C17 C18 2.3(14) . . . . ?
C22 C16 C17 C18 -176.7(10) . . . . ?
C4 C5 C18 C19 -157.5(9) . . . . ?
C1 C5 C18 C19 -8.1(13) . . . . ?
C4 C5 C18 C17 10.1(13) . . . . ?
C1 C5 C18 C17 159.5(8) . . . . ?
C16 C17 C18 C5 -10.4(13) . . . . ?
C36 C17 C18 C5 169.7(9) . . . . ?
C16 C17 C18 C19 154.9(10) . . . . ?
C36 C17 C18 C19 -25.0(15) . . . . ?
C5 C18 C19 C20 9.5(15) . . . . ?
C17 C18 C19 C20 -156.1(11) . . . . ?
C18 C19 C20 C6 -1.3(17) . . . . ?
C1 C6 C20 C19 -8.4(15) . . . . ?
C7 C6 C20 C19 155.3(11) . . . . ?
C25 P1 C23 C24 -60.4(11) . . . . ?
C27 P1 C23 C24 -165.3(11) . . . . ?
Pt1 P1 C23 C24 71.0(11) . . . . ?
C23 P1 C25 C26 87.9(10) . . . . ?
C27 P1 C25 C26 -167.7(11) . . . . ?
Pt1 P1 C25 C26 -44.3(11) . . . . ?
C23 P1 C27 C28 -53.9(16) . . . . ?
C25 P1 C27 C28 -163.1(14) . . . . ?
Pt1 P1 C27 C28 72.1(15) . . . . ?
C31 P2 C29 C30 50.7(10) . . . . ?
C33 P2 C29 C30 -59.4(11) . . . . ?
Pt1 P2 C29 C30 178.6(8) . . . . ?
C29 P2 C31 C32 60.5(10) . . . . ?
C33 P2 C31 C32 170.9(9) . . . . ?
Pt1 P2 C31 C32 -67.2(10) . . . . ?
C31 P2 C33 C34 64.5(11) . . . . ?
C29 P2 C33 C34 173.5(10) . . . . ?
Pt1 P2 C33 C34 -61.1(10) . . . . ?
P2 Pt1 C35 C36 -129(9) . . . . ?
P1 Pt1 C35 C36 48(9) . . . . ?
I1 Pt1 C35 C36 -22(11) . . . . ?
Pt1 C35 C36 C17 -68(15) . . . . ?
C16 C17 C36 C35 103(9) . . . . ?
C18 C17 C36 C35 -77(9) . . . . ?
C39 P3 C37 C38 61.8(16) . . . . ?
C41 P3 C37 C38 170.7(14) . . . . ?
Pt2 P3 C37 C38 -68.9(15) . . . . ?
C37 P3 C39 C40 46(2) . . . . ?
C41 P3 C39 C40 -61(2) . . . . ?
Pt2 P3 C39 C40 175.7(16) . . . . ?
C37 P3 C41 C42 61.4(19) . . . . ?
C39 P3 C41 C42 171.1(17) . . . . ?
Pt2 P3 C41 C42 -62.0(19) . . . . ?
C47B P4 C43 C44 169(2) . . . . ?
C47A P4 C43 C44 158(3) . . . . ?
C45 P4 C43 C44 58(2) . . . . ?
Pt2 P4 C43 C44 -68(2) . . . . ?
C43 P4 C45 C46 56(2) . . . . ?
C47B P4 C45 C46 -53(3) . . . . ?
C47A P4 C45 C46 -63(5) . . . . ?
Pt2 P4 C45 C46 -177.2(15) . . . . ?
C43 P4 C47A C48A 100(11) . . . . ?
C45 P4 C47A C48A -156(11) . . . . ?
Pt2 P4 C47A C48A -38(12) . . . . ?
C43 P4 C47B C48B 73(3) . . . . ?
C45 P4 C47B C48B 179(3) . . . . ?
Pt2 P4 C47B C48B -54(3) . . . . ?
P4 Pt2 C49 C50 147(24) . . . . ?
P3 Pt2 C49 C50 -31(24) . . . . ?
I2 Pt2 C49 C50 -142(19) . . . . ?
Pt2 C49 C50 C10 -24(34) . . . . ?
C11 C10 C50 C49 142(12) . . . . ?
C9 C10 C50 C49 -30(13) . . . . ?
